data_2107331
loop_
_publ_author_name
'Ohsato, H.'
'Takeuchi, Y.'
'Maki, I.'

_publ_section_title
;
 Structural study of the phase transition of Na4 Ca4 (Si6 O18)
;
_journal_name_full 'Acta Crystallographica B (39,1983-)'
_journal_page_first 125
_journal_page_last 131
_journal_volume 46
_journal_year 1990
_chemical_formula_sum 'Ca4 Na4 O18 Si6'
_chemical_name_systematic 'Na4 Ca4 (Si6 O18)'
_space_group_IT_number 166
_symmetry_space_group_name_Hall '-R 3 2"'
_symmetry_space_group_name_H-M 'R -3 m :H'
_cell_angle_alpha 90
_cell_angle_beta 90
_cell_angle_gamma 120
_cell_formula_units_Z 3
_cell_length_a 10.588
_cell_length_b 10.588
_cell_length_c 13.222
_cell_volume 1283.677
_citation_journal_id_ASTM ASBSDK
_cod_data_source_file Ohsato_ASBSDK_1990_1344.cif
_cod_data_source_block Ca4Na4O18Si6
_cod_database_code 2107331

loop_
_symmetry_equiv_pos_as_xyz
x,y,z
-y,x-y,z
-x+y,-x,z
y,x,-z
-x,-x+y,-z
x-y,-y,-z
-x,-y,-z
y,-x+y,-z
x-y,x,-z
-y,-x,z
x,x-y,z
-x+y,y,z
x+2/3,y+1/3,z+1/3
-y+2/3,x-y+1/3,z+1/3
-x+y+2/3,-x+1/3,z+1/3
y+2/3,x+1/3,-z+1/3
-x+2/3,-x+y+1/3,-z+1/3
x-y+2/3,-y+1/3,-z+1/3
-x+2/3,-y+1/3,-z+1/3
y+2/3,-x+y+1/3,-z+1/3
x-y+2/3,x+1/3,-z+1/3
-y+2/3,-x+1/3,z+1/3
x+2/3,x-y+1/3,z+1/3
-x+y+2/3,y+1/3,z+1/3
x+1/3,y+2/3,z+2/3
-y+1/3,x-y+2/3,z+2/3
-x+y+1/3,-x+2/3,z+2/3
y+1/3,x+2/3,-z+2/3
-x+1/3,-x+y+2/3,-z+2/3
x-y+1/3,-y+2/3,-z+2/3
-x+1/3,-y+2/3,-z+2/3
y+1/3,-x+y+2/3,-z+2/3
x-y+1/3,x+2/3,-z+2/3
-y+1/3,-x+2/3,z+2/3
x+1/3,x-y+2/3,z+2/3
-x+y+1/3,y+2/3,z+2/3

loop_
_atom_site_label
_atom_site_type_symbol
_atom_site_fract_x
_atom_site_fract_y
_atom_site_fract_z
_atom_site_occupancy
_atom_site_U_iso_or_equiv
Ca3 Ca+2 0 0 0 1 0.0
Na3 Na+1 0.5 0 0.5 0.29 0.0
Ca1 Ca+2 0 0 0.2575 0.43 0.0
Na2 Na+1 0.5 0 0 0.67 0.0
Si1 Si+4 0.1506 0.3012 0.5622 1 0.0
O1 O-2 0.2474 0 0.5 1 0.0
O3 O-2 0.2371 0.4742 0.5497 1 0.0
Na1 Na+1 0 0 0.2575 0.57 0.0
O2 O-2 0.1188 0.2376 0.6727 1 0.0
Ca2 Ca+2 0.5 0 0.5 0.71 0.0
